data_7706058
loop_
_publ_author_name
'Ma, Shuai'
'Zhang, Ting'
'Zhao, Jiong-Peng'
'Liu, Zhong-Yi'
'Liu, Fu-Chen'

_publ_section_title
;
 A magnetic site dilution approach to achieve bifunctional fluorescent
 thermometers and single-ion magnets.
;
_journal_issue 4
_journal_name_full 'Dalton transactions (Cambridge, England : 2003)'
_journal_page_first 1307
_journal_page_last 1312
_journal_paper_doi 10.1039/d0dt04058d
_journal_volume 50
_journal_year 2021
_chemical_formula_moiety 'C36 H24 Dy0.02 N4 Na O4 Y0.98'
_chemical_formula_sum 'C36 H24 Dy0.02 N4 Na O4 Y0.98'
_chemical_formula_weight 689.96
_space_group_crystal_system monoclinic
_space_group_IT_number 13
_space_group_name_Hall '-P 2yac'
_space_group_name_H-M_alt 'P 1 2/n 1'
_atom_sites_solution_hydrogens geom
_atom_sites_solution_primary direct
_audit_creation_date 2020-02-19
_audit_creation_method
;
Olex2 1.3
(compiled Nov 21 2019 18:26:39 for OlexSys, GUI svn.r6003)
;
_audit_update_record
;
2020-02-19 deposited with the CCDC.	2020-12-14 downloaded from the CCDC.
;
_cell_angle_alpha 90
_cell_angle_beta 91.05(2)
_cell_angle_gamma 90
_cell_formula_units_Z 2
_cell_length_a 13.824(3)
_cell_length_b 7.4901(15)
_cell_length_c 14.298(3)
_cell_measurement_reflns_used 833
_cell_measurement_temperature 293(2)
_cell_measurement_theta_max 22.9580
_cell_measurement_theta_min 2.1030
_cell_volume 1480.2(5)
_computing_cell_refinement 'CrysAlisPro 1.171.39.7e (Rigaku OD, 2015)'
_computing_data_collection 'CrysAlisPro 1.171.39.7e (Rigaku OD, 2015)'
_computing_data_reduction 'CrysAlisPro 1.171.39.7e (Rigaku OD, 2015)'
_computing_molecular_graphics 'Olex2 1.3 (Dolomanov et al., 2009)'
_computing_publication_material 'Olex2 1.3 (Dolomanov et al., 2009)'
_computing_structure_refinement 'SHELXL 2018/3 (Sheldrick, 2015)'
_computing_structure_solution 'ShelXT (Sheldrick, 2015)'
_diffrn_ambient_temperature 293(2)
_diffrn_detector 'CCD plate'
_diffrn_measured_fraction_theta_full 0.990
_diffrn_measured_fraction_theta_max 0.990
_diffrn_measurement_details
;
List of Runs (angles in degrees, time in seconds):

  # Type    Start    End  Width  t~exp~   \w     \q     \k     \f   Frames
#--------------------------------------------------------------------------
  1  \w    -75.00 120.00   1.00   10.00    --   30.00  54.00   0.00  195
;
_diffrn_measurement_device 'abstract diffractometer'
_diffrn_measurement_device_type 'dtrek-CrysAlisPro-abstract goniometer imported rigaku-d*trek images'
_diffrn_measurement_method '\w scans'
_diffrn_orient_matrix_type 'CrysAlisPro convention (1999,Acta A55,543-557)'
_diffrn_orient_matrix_UB_11 -0.0073719000
_diffrn_orient_matrix_UB_12 -0.0085160000
_diffrn_orient_matrix_UB_13 -0.0490597000
_diffrn_orient_matrix_UB_21 0.0496978000
_diffrn_orient_matrix_UB_22 -0.0202570000
_diffrn_orient_matrix_UB_23 -0.0054765000
_diffrn_orient_matrix_UB_31 -0.0104133000
_diffrn_orient_matrix_UB_32 -0.0920325000
_diffrn_orient_matrix_UB_33 0.0054331000
_diffrn_radiation_monochromator graphite
_diffrn_radiation_probe x-ray
_diffrn_radiation_type 'Mo K\a'
_diffrn_radiation_wavelength 0.71073
_diffrn_reflns_av_R_equivalents 0.1182
_diffrn_reflns_av_unetI/netI 0.1968
_diffrn_reflns_Laue_measured_fraction_full 0.990
_diffrn_reflns_Laue_measured_fraction_max 0.990
_diffrn_reflns_limit_h_max 16
_diffrn_reflns_limit_h_min -16
_diffrn_reflns_limit_k_max 8
_diffrn_reflns_limit_k_min -8
_diffrn_reflns_limit_l_max 17
_diffrn_reflns_limit_l_min -5
_diffrn_reflns_number 4410
_diffrn_reflns_point_group_measured_fraction_full 0.990
_diffrn_reflns_point_group_measured_fraction_max 0.990
_diffrn_reflns_theta_full 25.010
_diffrn_reflns_theta_max 25.010
_diffrn_reflns_theta_min 2.719
_diffrn_source 'fine-focus sealed X-ray tube'
_diffrn_source_type 'Enhance (Mo) X-ray Source'
_exptl_absorpt_coefficient_mu 2.045
_exptl_absorpt_correction_T_max 1.00000
_exptl_absorpt_correction_T_min 0.30062
_exptl_absorpt_correction_type multi-scan
_exptl_absorpt_process_details
;
CrysAlisPro 1.171.39.7e (Rigaku Oxford Diffraction, 2015)
Empirical absorption correction using spherical harmonics,
 implemented in SCALE3 ABSPACK scaling algorithm.
;
_exptl_crystal_colour yellow
_exptl_crystal_density_diffrn 1.548
_exptl_crystal_description block
_exptl_crystal_F_000 701
_exptl_crystal_size_max 0.10
_exptl_crystal_size_mid 0.10
_exptl_crystal_size_min 0.09
_refine_diff_density_max 1.535
_refine_diff_density_min -1.313
_refine_diff_density_rms 0.148
_refine_ls_extinction_method none
_refine_ls_goodness_of_fit_ref 1.008
_refine_ls_hydrogen_treatment constr
_refine_ls_matrix_type full
_refine_ls_number_parameters 209
_refine_ls_number_reflns 2582
_refine_ls_number_restraints 0
_refine_ls_restrained_S_all 1.008
_refine_ls_R_factor_all 0.1477
_refine_ls_R_factor_gt 0.0998
_refine_ls_shift/su_max 0.000
_refine_ls_shift/su_mean 0.000
_refine_ls_structure_factor_coef Fsqd
_refine_ls_weighting_details 'w=1/[\s^2^(Fo^2^)+(0.1000P)^2^] where P=(Fo^2^+2Fc^2^)/3'
_refine_ls_weighting_scheme calc
_refine_ls_wR_factor_gt 0.2145
_refine_ls_wR_factor_ref 0.2597
_reflns_Friedel_coverage 0.000
_reflns_number_gt 1557
_reflns_number_total 2582
_reflns_threshold_expression 'I > 2\s(I)'
_cod_data_source_file d0dt04058d2.cif
_cod_data_source_block DyYNa
_cod_depositor_comments 'Adding full bibliography for 7706057--7706058.cif.'
_cod_database_code 7706058
_shelx_shelxl_version_number 2018/3
_shelx_space_group_comment
;
The symmetry employed for this shelxl refinement is uniquely defined
by the following loop, which should always be used as a source of
symmetry information in preference to the above space-group names.
They are only intended as comments.
;
_reflns_odcompleteness_completeness 84.58
_reflns_odcompleteness_iscentric 1
_reflns_odcompleteness_theta 32.97
_olex2_refinement_description
;
1. Fixed Uiso
 At 1.2 times of:
  All C(H) groups
2. Shared sites
{Dy1, Y00}
3. Uiso/Uaniso restraints and constraints
Uanis(Dy1) = Uanis(Y00)
4. Others
 Fixed Sof: Y00(0.49) Dy1(0.01)
5.a Aromatic/amide H refined with riding coordinates:
 C8(H8), C7(H7), C9(H9), C16(H16), C2(H2), C4(H4), C3(H3), C11(H11), C18(H18),
 C13(H13), C17(H17), C12(H12)
;
_olex2_submission_special_instructions 'No special instructions were received'
_oxdiff_exptl_absorpt_empirical_details
;
Empirical correction (ABSPACK) includes:
- Absorption correction using spherical harmonics
- Frame scaling
;
_oxdiff_exptl_absorpt_empirical_full_max 2.454
_oxdiff_exptl_absorpt_empirical_full_min 0.274

loop_
_space_group_symop_operation_xyz
'x, y, z'
'-x+1/2, y, -z+1/2'
'-x, -y, -z'
'x-1/2, -y, z-1/2'

loop_
_atom_site_label
_atom_site_type_symbol
_atom_site_fract_x
_atom_site_fract_y
_atom_site_fract_z
_atom_site_U_iso_or_equiv
_atom_site_adp_type
_atom_site_occupancy
_atom_site_site_symmetry_order
_atom_site_calc_flag
_atom_site_refinement_flags_posn
_atom_site_refinement_flags_adp
_atom_site_refinement_flags_occupancy
_atom_site_disorder_assembly
_atom_site_disorder_group
Y00 Y 0.250000 0.59080(16) 0.750000 0.0266(4) Uani 0.98 2 d S T P . .
Dy1 Dy 0.250000 0.59080(16) 0.750000 0.0266(4) Uani 0.02 2 d S T P . .
Na1 Na 0.250000 0.0896(6) 0.750000 0.0353(13) Uani 1 2 d S T P . .
O1 O 0.3070(5) 0.3425(8) 0.6739(4) 0.0331(16) Uani 1 1 d . . . . .
O2 O 0.3483(4) 0.8377(8) 0.7642(5) 0.0338(16) Uani 1 1 d . . . . .
N1 N 0.2888(5) 0.6483(9) 0.5782(6) 0.0302(19) Uani 1 1 d . . . . .
N2 N 0.4073(5) 0.5264(10) 0.8378(5) 0.0288(18) Uani 1 1 d . . . . .
C6 C 0.3365(6) 0.5115(11) 0.5349(6) 0.028(2) Uani 1 1 d . . . . .
C1 C 0.3454(6) 0.3514(12) 0.5893(7) 0.030(2) Uani 1 1 d . . . . .
C15 C 0.4736(6) 0.6585(11) 0.8299(6) 0.025(2) Uani 1 1 d . . . . .
C8 C 0.3111(8) 0.8199(15) 0.4388(8) 0.047(3) Uani 1 1 d . . . . .
H8 H 0.300499 0.927095 0.407426 0.057 Uiso 1 1 calc R U . . .
C5 C 0.3750(7) 0.5200(13) 0.4439(7) 0.035(2) Uani 1 1 d . . . . .
C10 C 0.4403(6) 0.8275(11) 0.7911(6) 0.026(2) Uani 1 1 d . . . . .
C7 C 0.2776(7) 0.7992(12) 0.5292(7) 0.035(2) Uani 1 1 d . . . . .
H7 H 0.245994 0.894555 0.556899 0.042 Uiso 1 1 calc R U . . .
C9 C 0.3594(8) 0.6850(14) 0.3952(7) 0.043(3) Uani 1 1 d . . . . .
H9 H 0.381892 0.700199 0.334795 0.051 Uiso 1 1 calc R U . . .
C14 C 0.5728(7) 0.6415(15) 0.8613(7) 0.042(3) Uani 1 1 d . . . . .
C16 C 0.4353(7) 0.3751(12) 0.8773(7) 0.038(3) Uani 1 1 d . . . . .
H16 H 0.390246 0.283939 0.883666 0.046 Uiso 1 1 calc R U . . .
C2 C 0.3947(7) 0.2098(13) 0.5484(7) 0.040(3) Uani 1 1 d . . . . .
H2 H 0.402473 0.103787 0.581631 0.048 Uiso 1 1 calc R U . . .
C4 C 0.4233(7) 0.3763(15) 0.4067(7) 0.044(3) Uani 1 1 d . . . . .
H4 H 0.449049 0.383260 0.347137 0.053 Uiso 1 1 calc R U . . .
C3 C 0.4330(7) 0.2233(14) 0.4583(8) 0.044(3) Uani 1 1 d . . . . .
H3 H 0.465536 0.126249 0.433243 0.052 Uiso 1 1 calc R U . . .
C11 C 0.5083(7) 0.9594(14) 0.7779(7) 0.041(3) Uani 1 1 d . . . . .
H11 H 0.489685 1.065502 0.749025 0.049 Uiso 1 1 calc R U . . .
C18 C 0.5976(8) 0.4742(14) 0.9009(8) 0.045(3) Uani 1 1 d . . . . .
H18 H 0.661117 0.453158 0.920479 0.054 Uiso 1 1 calc R U . . .
C13 C 0.6369(7) 0.7820(15) 0.8462(8) 0.053(3) Uani 1 1 d . . . . .
H13 H 0.701898 0.769844 0.862934 0.063 Uiso 1 1 calc R U . . .
C17 C 0.5316(9) 0.3462(14) 0.9106(8) 0.055(3) Uani 1 1 d . . . . .
H17 H 0.548418 0.238540 0.939002 0.067 Uiso 1 1 calc R U . . .
C12 C 0.6043(7) 0.9368(16) 0.8071(8) 0.050(3) Uani 1 1 d . . . . .
H12 H 0.647437 1.030684 0.799510 0.059 Uiso 1 1 calc R U . . .

loop_
_atom_site_aniso_label
_atom_site_aniso_U_11
_atom_site_aniso_U_22
_atom_site_aniso_U_33
_atom_site_aniso_U_23
_atom_site_aniso_U_13
_atom_site_aniso_U_12
Y00 0.0230(7) 0.0229(8) 0.0334(8) 0.000 -0.0105(5) 0.000
Dy1 0.0230(7) 0.0229(8) 0.0334(8) 0.000 -0.0105(5) 0.000
Na1 0.030(3) 0.020(3) 0.056(4) 0.000 -0.008(3) 0.000
O1 0.036(4) 0.028(4) 0.035(4) -0.002(3) -0.004(3) 0.001(3)
O2 0.021(3) 0.029(4) 0.051(5) 0.000(3) -0.017(3) 0.002(3)
N1 0.026(4) 0.019(4) 0.045(5) -0.004(3) -0.020(4) -0.013(3)
N2 0.017(4) 0.030(4) 0.039(5) -0.002(3) -0.014(3) 0.007(4)
C6 0.030(5) 0.019(5) 0.034(6) 0.005(4) -0.017(4) 0.003(4)
C1 0.017(5) 0.028(5) 0.045(6) 0.002(4) -0.008(4) -0.013(4)
C15 0.012(4) 0.028(5) 0.036(6) -0.012(4) -0.011(4) -0.006(4)
C8 0.050(7) 0.047(7) 0.045(7) 0.017(5) -0.015(5) -0.010(6)
C5 0.028(5) 0.039(6) 0.036(6) -0.002(4) -0.004(4) -0.016(5)
C10 0.022(4) 0.025(5) 0.032(5) -0.006(4) -0.013(4) 0.006(4)
C7 0.028(5) 0.025(5) 0.051(7) 0.002(4) -0.019(5) 0.000(5)
C9 0.042(6) 0.051(7) 0.035(6) 0.005(5) -0.014(5) -0.008(6)
C14 0.025(5) 0.059(7) 0.040(7) -0.023(5) -0.013(5) -0.004(5)
C16 0.041(6) 0.022(5) 0.050(7) 0.006(4) -0.026(5) 0.002(5)
C2 0.037(6) 0.030(6) 0.053(7) -0.016(5) -0.010(5) 0.012(5)
C4 0.029(6) 0.072(8) 0.031(6) -0.013(5) 0.000(5) -0.006(6)
C3 0.038(6) 0.037(6) 0.055(7) -0.012(5) -0.010(5) 0.011(5)
C11 0.043(6) 0.041(6) 0.038(6) -0.004(4) -0.014(5) -0.020(5)
C18 0.038(6) 0.035(6) 0.061(8) -0.006(5) -0.026(5) 0.009(6)
C13 0.027(5) 0.058(7) 0.073(9) -0.008(6) -0.034(5) -0.006(6)
C17 0.070(8) 0.035(7) 0.061(8) 0.002(5) -0.031(7) 0.024(6)
C12 0.025(5) 0.065(8) 0.058(8) 0.005(6) -0.024(5) -0.017(6)

loop_
_atom_type_symbol
_atom_type_description
_atom_type_scat_dispersion_real
_atom_type_scat_dispersion_imag
_atom_type_scat_source
C C 0.0033 0.0016 'International Tables Vol C Tables 4.2.6.8 and 6.1.1.4'
H H 0.0000 0.0000 'International Tables Vol C Tables 4.2.6.8 and 6.1.1.4'
Dy Dy -0.1892 4.4098 'International Tables Vol C Tables 4.2.6.8 and 6.1.1.4'
N N 0.0061 0.0033 'International Tables Vol C Tables 4.2.6.8 and 6.1.1.4'
Na Na 0.0362 0.0249 'International Tables Vol C Tables 4.2.6.8 and 6.1.1.4'
O O 0.0106 0.0060 'International Tables Vol C Tables 4.2.6.8 and 6.1.1.4'
Y Y -2.7962 3.5667 'International Tables Vol C Tables 4.2.6.8 and 6.1.1.4'

loop_
_geom_angle_atom_site_label_1
_geom_angle_atom_site_label_2
_geom_angle_atom_site_label_3
_geom_angle
_geom_angle_site_symmetry_1
_geom_angle_site_symmetry_3
_geom_angle_publ_flag
Na1 Dy1 Na1 180.0 1_565 . ?
O1 Dy1 Na1 143.92(16) . 1_565 ?
O1 Dy1 Na1 36.08(16) . . ?
O1 Dy1 Na1 143.92(16) 2_556 1_565 ?
O1 Dy1 Na1 36.08(16) 2_556 . ?
O1 Dy1 O1 72.2(3) . 2_556 ?
O1 Dy1 N1 66.6(2) . . ?
O1 Dy1 N1 132.0(2) . 2_556 ?
O1 Dy1 N1 66.6(2) 2_556 2_556 ?
O1 Dy1 N1 132.0(2) 2_556 . ?
O1 Dy1 N2 84.8(2) . 2_556 ?
O1 Dy1 N2 77.4(2) . . ?
O1 Dy1 N2 77.4(2) 2_556 2_556 ?
O1 Dy1 N2 84.8(2) 2_556 . ?
O2 Dy1 Na1 36.53(15) . 1_565 ?
O2 Dy1 Na1 143.47(15) . . ?
O2 Dy1 Na1 143.47(15) 2_556 . ?
O2 Dy1 Na1 36.53(15) 2_556 1_565 ?
O2 Dy1 O1 119.0(2) . . ?
O2 Dy1 O1 119.0(2) 2_556 2_556 ?
O2 Dy1 O1 144.5(2) . 2_556 ?
O2 Dy1 O1 144.5(2) 2_556 . ?
O2 Dy1 O2 73.1(3) . 2_556 ?
O2 Dy1 N1 85.1(2) 2_556 . ?
O2 Dy1 N1 85.1(2) . 2_556 ?
O2 Dy1 N1 79.4(2) . . ?
O2 Dy1 N1 79.4(2) 2_556 2_556 ?
O2 Dy1 N2 67.0(2) . . ?
O2 Dy1 N2 134.1(2) . 2_556 ?
O2 Dy1 N2 67.0(2) 2_556 2_556 ?
O2 Dy1 N2 134.1(2) 2_556 . ?
N1 Dy1 Na1 80.32(16) 2_556 1_565 ?
N1 Dy1 Na1 99.68(16) . . ?
N1 Dy1 Na1 99.68(16) 2_556 . ?
N1 Dy1 Na1 80.32(16) . 1_565 ?
N1 Dy1 N1 160.6(3) 2_556 . ?
N2 Dy1 Na1 100.96(17) 2_556 1_565 ?
N2 Dy1 Na1 100.96(17) . 1_565 ?
N2 Dy1 Na1 79.04(17) . . ?
N2 Dy1 Na1 79.04(17) 2_556 . ?
N2 Dy1 N1 75.5(2) 2_556 . ?
N2 Dy1 N1 108.3(2) . . ?
N2 Dy1 N1 75.5(2) . 2_556 ?
N2 Dy1 N1 108.3(2) 2_556 2_556 ?
N2 Dy1 N2 158.1(3) 2_556 . ?
Y00 Na1 Dy1 180.0 1_545 . ?
O1 Na1 Y00 144.43(16) . 1_545 ?
O1 Na1 Y00 144.43(16) 2_556 1_545 ?
O1 Na1 Dy1 35.57(16) . . ?
O1 Na1 Dy1 35.57(16) 2_556 . ?
O1 Na1 O1 71.1(3) 2_556 . ?
O2 Na1 Y00 36.00(16) 2_546 1_545 ?
O2 Na1 Y00 36.00(16) 1_545 1_545 ?
O2 Na1 Dy1 144.00(16) 2_546 . ?
O2 Na1 Dy1 144.00(16) 1_545 . ?
O2 Na1 O1 145.0(2) 2_546 . ?
O2 Na1 O1 119.8(2) 1_545 . ?
O2 Na1 O1 119.8(2) 2_546 2_556 ?
O2 Na1 O1 145.0(2) 1_545 2_556 ?
O2 Na1 O2 72.0(3) 2_546 1_545 ?
Dy1 O1 Na1 108.3(3) . . ?
C1 O1 Dy1 122.3(5) . . ?
C1 O1 Na1 127.5(5) . . ?
Dy1 O2 Na1 107.5(2) . 1_565 ?
C10 O2 Dy1 122.8(5) . . ?
C10 O2 Na1 128.9(5) . 1_565 ?
C6 N1 Dy1 114.7(5) . . ?
C7 N1 Dy1 128.3(7) . . ?
C7 N1 C6 116.5(9) . . ?
C15 N2 Dy1 113.2(5) . . ?
C16 N2 Dy1 128.1(6) . . ?
C16 N2 C15 118.0(8) . . ?
N1 C6 C1 114.6(9) . . ?
N1 C6 C5 125.0(8) . . ?
C5 C6 C1 120.4(9) . . ?
O1 C1 C6 120.2(8) . . ?
O1 C1 C2 123.3(9) . . ?
C2 C1 C6 116.5(9) . . ?
N2 C15 C10 117.2(7) . . ?
N2 C15 C14 123.4(9) . . ?
C14 C15 C10 119.3(8) . . ?
C7 C8 H8 119.5 . . ?
C9 C8 H8 119.5 . . ?
C9 C8 C7 121.0(10) . . ?
C6 C5 C9 115.4(9) . . ?
C4 C5 C6 120.8(9) . . ?
C4 C5 C9 123.7(10) . . ?
O2 C10 C15 117.2(7) . . ?
O2 C10 C11 124.9(8) . . ?
C11 C10 C15 117.6(8) . . ?
N1 C7 C8 123.0(10) . . ?
N1 C7 H7 118.5 . . ?
C8 C7 H7 118.5 . . ?
C8 C9 C5 119.1(10) . . ?
C8 C9 H9 120.5 . . ?
C5 C9 H9 120.5 . . ?
C18 C14 C15 115.2(9) . . ?
C13 C14 C15 119.3(10) . . ?
C13 C14 C18 125.5(9) . . ?
N2 C16 H16 118.7 . . ?
N2 C16 C17 122.6(9) . . ?
C17 C16 H16 118.7 . . ?
C1 C2 H2 119.2 . . ?
C3 C2 C1 121.6(10) . . ?
C3 C2 H2 119.2 . . ?
C5 C4 H4 120.4 . . ?
C3 C4 C5 119.3(10) . . ?
C3 C4 H4 120.4 . . ?
C2 C3 H3 119.3 . . ?
C4 C3 C2 121.4(10) . . ?
C4 C3 H3 119.3 . . ?
C10 C11 H11 119.3 . . ?
C10 C11 C12 121.3(10) . . ?
C12 C11 H11 119.3 . . ?
C14 C18 H18 119.4 . . ?
C17 C18 C14 121.2(10) . . ?
C17 C18 H18 119.4 . . ?
C14 C13 H13 120.0 . . ?
C12 C13 C14 120.0(9) . . ?
C12 C13 H13 120.0 . . ?
C16 C17 H17 120.2 . . ?
C18 C17 C16 119.6(9) . . ?
C18 C17 H17 120.2 . . ?
C11 C12 H12 118.9 . . ?
C13 C12 C11 122.2(10) . . ?
C13 C12 H12 118.9 . . ?

loop_
_geom_bond_atom_site_label_1
_geom_bond_atom_site_label_2
_geom_bond_distance
_geom_bond_site_symmetry_2
_geom_bond_publ_flag
Dy1 Na1 3.736(5) 1_565 ?
Dy1 Na1 3.754(5) . ?
Dy1 O1 2.301(6) . ?
Dy1 O1 2.301(6) 2_556 ?
Dy1 O2 2.302(6) 2_556 ?
Dy1 O2 2.302(6) . ?
Dy1 N1 2.561(8) . ?
Dy1 N1 2.560(8) 2_556 ?
Dy1 N2 2.538(7) . ?
Dy1 N2 2.538(7) 2_556 ?
Na1 O1 2.329(7) 2_556 ?
Na1 O1 2.329(7) . ?
Na1 O2 2.331(7) 2_546 ?
Na1 O2 2.331(7) 1_545 ?
O1 C1 1.331(11) . ?
O2 C10 1.324(10) . ?
N1 C6 1.372(11) . ?
N1 C7 1.337(11) . ?
N2 C15 1.355(11) . ?
N2 C16 1.321(11) . ?
C6 C1 1.434(12) . ?
C6 C5 1.416(13) . ?
C1 C2 1.396(13) . ?
C15 C10 1.453(12) . ?
C15 C14 1.441(12) . ?
C8 H8 0.9300 . ?
C8 C7 1.390(14) . ?
C8 C9 1.367(15) . ?
C5 C9 1.433(14) . ?
C5 C4 1.379(14) . ?
C10 C11 1.379(13) . ?
C7 H7 0.9300 . ?
C9 H9 0.9300 . ?
C14 C18 1.415(14) . ?
C14 C13 1.395(14) . ?
C16 H16 0.9300 . ?
C16 C17 1.422(14) . ?
C2 H2 0.9300 . ?
C2 C3 1.406(14) . ?
C4 H4 0.9300 . ?
C4 C3 1.368(15) . ?
C3 H3 0.9300 . ?
C11 H11 0.9300 . ?
C11 C12 1.394(13) . ?
C18 H18 0.9300 . ?
C18 C17 1.333(15) . ?
C13 H13 0.9300 . ?
C13 C12 1.361(15) . ?
C17 H17 0.9300 . ?
C12 H12 0.9300 . ?

loop_
_geom_torsion_atom_site_label_1
_geom_torsion_atom_site_label_2
_geom_torsion_atom_site_label_3
_geom_torsion_atom_site_label_4
_geom_torsion
_geom_torsion_site_symmetry_1
_geom_torsion_site_symmetry_2
_geom_torsion_site_symmetry_3
_geom_torsion_site_symmetry_4
_geom_torsion_publ_flag
Dy1 O1 C1 C6 -11.6(11) . . . . ?
Dy1 O1 C1 C2 169.0(6) . . . . ?
Dy1 O2 C10 C15 -12.1(11) . . . . ?
Dy1 O2 C10 C11 162.2(7) . . . . ?
Dy1 N1 C6 C1 7.5(9) . . . . ?
Dy1 N1 C6 C5 -172.5(7) . . . . ?
Dy1 N1 C7 C8 172.8(7) . . . . ?
Dy1 N2 C15 C10 12.4(10) . . . . ?
Dy1 N2 C15 C14 -170.2(7) . . . . ?
Dy1 N2 C16 C17 168.9(8) . . . . ?
Na1 O1 C1 C6 151.2(6) . . . . ?
Na1 O1 C1 C2 -28.2(12) . . . . ?
Na1 O2 C10 C15 155.6(6) 1_565 . . . ?
Na1 O2 C10 C11 -30.1(13) 1_565 . . . ?
O1 C1 C2 C3 179.0(9) . . . . ?
O2 C10 C11 C12 -178.9(9) . . . . ?
N1 C6 C1 O1 1.5(12) . . . . ?
N1 C6 C1 C2 -179.0(7) . . . . ?
N1 C6 C5 C9 -1.5(13) . . . . ?
N1 C6 C5 C4 178.9(8) . . . . ?
N2 C15 C10 O2 -1.7(13) . . . . ?
N2 C15 C10 C11 -176.4(8) . . . . ?
N2 C15 C14 C18 0.6(14) . . . . ?
N2 C15 C14 C13 177.0(9) . . . . ?
N2 C16 C17 C18 -1.0(18) . . . . ?
C6 N1 C7 C8 0.4(13) . . . . ?
C6 C1 C2 C3 -0.4(13) . . . . ?
C6 C5 C9 C8 0.8(13) . . . . ?
C6 C5 C4 C3 0.7(14) . . . . ?
C1 C6 C5 C9 178.4(8) . . . . ?
C1 C6 C5 C4 -1.2(13) . . . . ?
C1 C2 C3 C4 -0.1(15) . . . . ?
C15 N2 C16 C17 -0.6(15) . . . . ?
C15 C10 C11 C12 -4.6(14) . . . . ?
C15 C14 C18 C17 -2.2(16) . . . . ?
C15 C14 C13 C12 3.7(17) . . . . ?
C5 C6 C1 O1 -178.4(8) . . . . ?
C5 C6 C1 C2 1.1(12) . . . . ?
C5 C4 C3 C2 0.0(15) . . . . ?
C10 C15 C14 C18 177.9(9) . . . . ?
C10 C15 C14 C13 -5.6(14) . . . . ?
C10 C11 C12 C13 2.8(17) . . . . ?
C7 N1 C6 C1 -179.0(8) . . . . ?
C7 N1 C6 C5 0.9(12) . . . . ?
C7 C8 C9 C5 0.3(15) . . . . ?
C9 C8 C7 N1 -1.0(15) . . . . ?
C9 C5 C4 C3 -178.9(10) . . . . ?
C14 C15 C10 O2 -179.3(8) . . . . ?
C14 C15 C10 C11 6.0(13) . . . . ?
C14 C18 C17 C16 2.5(18) . . . . ?
C14 C13 C12 C11 -2.2(19) . . . . ?
C16 N2 C15 C10 -176.6(9) . . . . ?
C16 N2 C15 C14 0.8(14) . . . . ?
C4 C5 C9 C8 -179.5(9) . . . . ?
C18 C14 C13 C12 179.7(11) . . . . ?
C13 C14 C18 C17 -178.5(11) . . . . ?
